data_1554876
loop_
_publ_author_name
'Guo, Cui'
'Wang, Pei'
'Lin, Xiuping'
'Salendra, Limbadri'
'Kong, Fandong'
'Liao, Shengrong'
'Yang, Bin'
'Zhou, Xuefeng'
'Wang, Junfeng'
'Liu, Yonghong'

_publ_section_title
;
 Phloroglucinol heterodimers and bis-indolyl alkaloids from the
 sponge-derived fungus Aspergillus sp. SCSIO 41018
;
_journal_issue 17
_journal_name_full 'Organic Chemistry Frontiers'
_journal_page_first 3053
_journal_paper_doi 10.1039/C9QO00351G
_journal_volume 6
_journal_year 2019
_chemical_absolute_configuration ad
_chemical_formula_moiety 'C29 H26 N2 O4, 0.5(H2 O)'
_chemical_formula_sum 'C29 H27 N2 O4.5'
_chemical_formula_weight 475.52
_space_group_crystal_system monoclinic
_space_group_IT_number 9
_space_group_name_Hall 'C -2yc'
_space_group_name_H-M_alt 'C 1 c 1'
_atom_sites_solution_hydrogens mixed
_atom_sites_solution_primary dual
_audit_creation_date 2018-09-14
_audit_creation_method
;
Olex2 1.2
(compiled 2018.05.29 svn.r3508 for OlexSys, GUI svn.r5506)
;
_cell_angle_alpha 90
_cell_angle_beta 91.9220(10)
_cell_angle_gamma 90
_cell_formula_units_Z 8
_cell_length_a 14.30370(10)
_cell_length_b 14.08450(10)
_cell_length_c 23.7866(2)
_cell_measurement_reflns_used 17936
_cell_measurement_temperature 104(7)
_cell_measurement_theta_max 73.4570
_cell_measurement_theta_min 4.3970
_cell_volume 4789.36(6)
_computing_cell_refinement 'CrysAlisPro 1.171.39.33c (Rigaku OD, 2017)'
_computing_data_collection 'CrysAlisPro 1.171.39.33c (Rigaku OD, 2017)'
_computing_data_reduction 'CrysAlisPro 1.171.39.33c (Rigaku OD, 2017)'
_computing_molecular_graphics 'Olex2 (Dolomanov et al., 2009)'
_computing_publication_material 'Olex2 (Dolomanov et al., 2009)'
_computing_structure_refinement 'ShelXL (Sheldrick, 2015)'
_computing_structure_solution 'ShelXT (Sheldrick, 2015)'
_diffrn_ambient_environment N~2~
_diffrn_ambient_temperature 104(7)
_diffrn_detector 'Pilatus3R 200K-A'
_diffrn_measured_fraction_theta_full 0.999
_diffrn_measured_fraction_theta_max 0.986
_diffrn_measurement_details
;
List of Runs (angles in degrees, time in seconds):

  # Type    Start    End  Width  t~exp~   \w     \q     \k     \f   Frames
--------------------------------------------------------------------------
  1  \w    -44.00 -17.00   0.50    0.50    --    0.00 -77.00-150.00   54
  2  \w    -16.00  58.00   0.50    0.50    --    0.00  38.00 -30.00  148
  3  \w    -16.00  45.00   0.50    0.50    --    0.00  38.00-150.00  122
  4  \w     27.00  54.00   0.50    0.50    --    0.00  38.00  30.00   54
  5  \w    -10.00  19.00   0.50    0.50    --    0.00 -57.00  60.00   58
  6  \w      0.00  29.00   0.50    0.50    --    0.00 -77.00   0.00   58
  7  \w    -45.00 -12.00   0.50    0.50    --    0.00 -77.00   0.00   66
  8  \w      2.00  27.00   0.50    0.50    --    0.00 -77.00-150.00   50
  9  \w    -16.00  20.00   0.50    0.50    --    0.00  38.00 -90.00   72
 10  \w     48.00  77.00   0.50    0.50    --    0.00  38.00 -90.00   58
 11  \w     71.00  97.00   0.50    2.00    --   95.20  63.00 -20.59   52
 12  \w    154.00 183.00   0.50    2.00    --   95.20  55.00  15.56   58
 13  \w     68.00  94.00   0.50    2.00    --   95.20  71.00-113.05   52
 14  \w    139.00 166.00   0.50    2.00    --   95.20  71.00-113.05   54
 15  \w     73.00 100.00   0.50    2.00    --   95.20  55.00  15.56   54
 16  \w     70.00  96.00   0.50    2.00    --   95.20  66.00 -79.97   52
 17  \w     70.00  97.00   0.50    2.00    --   95.20  69.00 -15.52   54
 18  \w     69.00 122.00   0.50    2.00    --   95.20  69.00-105.53  106
 19  \w     72.00  99.00   0.50    2.00    --   95.20  71.00 -35.90   54
 20  \w     67.00  94.00   0.50    2.00    --   95.20  75.00  -6.61   54
 21  \w    131.00 158.00   0.50    2.00    --   95.20  71.00 -35.90   54
 22  \w      7.00  61.00   0.50    2.00    --   95.20 -61.00-180.00  108
 23  \w      7.00 127.00   0.50    2.00    --   95.20 -82.00 -60.00  240
 24  \w     14.00 118.00   0.50    2.00    --   95.20 -61.00 -60.00  208
 25  \w     73.00  98.00   0.50    2.00    --   95.20  61.00 -60.00   50
 26  \w    158.00 183.00   0.50    2.00    --   95.20  61.00 -60.00   50
 27  \w     73.00 116.00   0.50    2.00    --   95.20  61.00-120.00   86
 28  \w     60.00 104.00   0.50    2.00    --   95.20 -82.00-120.00   88
 29  \w     73.00 100.00   0.50    2.00    --   95.20  57.00 -42.62   54
 30  \w     68.00  94.00   0.50    2.00    --   95.20  71.00 -38.52   52
 31  \w     68.00  94.00   0.50    2.00    --   95.20  71.00  43.15   52
 32  \w     70.00  96.00   0.50    2.00    --   95.20  68.00  20.54   52
 33  \w    160.00 185.00   0.50    2.00    --   95.20  52.00  27.79   50
 34  \w     72.00 184.00   0.50    2.00    --   95.20  15.00 -60.00  224
 35  \w     77.00 143.00   0.50    2.00    --   95.20  45.00 -60.00  132
 36  \w     71.00  98.00   0.50    2.00    --   95.20  68.00 -52.69   54
 37  \w     73.00  98.00   0.50    2.00    --   95.20  61.00 -90.00   50
 38  \w     72.00  99.00   0.50    2.00    --   95.20  61.00 -30.00   54
 39  \w     74.00 101.00   0.50    2.00    --   95.20  61.00   0.00   54
 40  \w     68.00  94.00   0.50    2.00    --   95.20  71.00 -24.57   52
 41  \w     74.00 101.00   0.50    2.00    --   95.20  52.00  27.79   54
 42  \w     80.00 184.00   0.50    2.00    --   95.20  30.00   0.00  208
 43  \w     80.00 105.00   0.50    2.00    --   95.20  45.00 -30.00   50
 44  \w     76.00 165.00   0.50    2.00    --   95.20  45.00  30.00  178
 45  \w    132.00 157.00   0.50    2.00    --   95.20  69.00 -15.52   50
 46  \w    141.00 166.00   0.50    2.00    --   95.20  57.00  -4.11   50
 47  \w     78.00 107.00   0.50    2.00    --   95.20 -61.00-180.00   58
 48  \w     73.00 118.00   0.50    2.00    --   95.20  57.00  -4.11   90
;
_diffrn_measurement_device 'four-circle diffractometer'
_diffrn_measurement_device_type 'XtaLAB Pro: Kappa single'
_diffrn_measurement_method '\w scans'
_diffrn_orient_matrix_type 'CrysAlisPro convention (1999,Acta A55,543-557)'
_diffrn_orient_matrix_UB_11 -0.1065155000
_diffrn_orient_matrix_UB_12 -0.0107064000
_diffrn_orient_matrix_UB_13 -0.0095833000
_diffrn_orient_matrix_UB_21 0.0115702000
_diffrn_orient_matrix_UB_22 0.0085840000
_diffrn_orient_matrix_UB_23 -0.0639639000
_diffrn_orient_matrix_UB_31 0.0114165000
_diffrn_orient_matrix_UB_32 -0.1085139000
_diffrn_orient_matrix_UB_33 -0.0041734000
_diffrn_radiation_monochromator graphite
_diffrn_radiation_probe x-ray
_diffrn_radiation_type CuK\a
_diffrn_radiation_wavelength 1.54184
_diffrn_reflns_av_R_equivalents 0.0386
_diffrn_reflns_av_unetI/netI 0.0376
_diffrn_reflns_Laue_measured_fraction_full 0.999
_diffrn_reflns_Laue_measured_fraction_max 0.986
_diffrn_reflns_limit_h_max 17
_diffrn_reflns_limit_h_min -14
_diffrn_reflns_limit_k_max 15
_diffrn_reflns_limit_k_min -16
_diffrn_reflns_limit_l_max 29
_diffrn_reflns_limit_l_min -29
_diffrn_reflns_number 33163
_diffrn_reflns_point_group_measured_fraction_full 0.900
_diffrn_reflns_point_group_measured_fraction_max 0.872
_diffrn_reflns_theta_full 67.684
_diffrn_reflns_theta_max 74.153
_diffrn_reflns_theta_min 3.719
_diffrn_source 'Rotating-anode X-ray tube'
_diffrn_source_type 'MicroMax 007 (Cu) X-ray Source'
_exptl_absorpt_coefficient_mu 0.725
_exptl_absorpt_correction_T_max 1.00000
_exptl_absorpt_correction_T_min 0.80630
_exptl_absorpt_correction_type multi-scan
_exptl_absorpt_process_details
;
CrysAlisPro 1.171.39.33c (Rigaku Oxford Diffraction, 2017)
Empirical absorption correction using spherical harmonics,
 implemented in SCALE3 ABSPACK scaling algorithm.
;
_exptl_crystal_colour 'clear blackish black'
_exptl_crystal_colour_lustre clear
_exptl_crystal_colour_modifier blackish
_exptl_crystal_colour_primary black
_exptl_crystal_density_diffrn 1.319
_exptl_crystal_description block
_exptl_crystal_F_000 2008
_exptl_crystal_size_max 0.2
_exptl_crystal_size_mid 0.15
_exptl_crystal_size_min 0.07
_refine_diff_density_max 0.414
_refine_diff_density_min -0.248
_refine_diff_density_rms 0.044
_refine_ls_abs_structure_details
;
 Flack x determined using 3328 quotients [(I+)-(I-)]/[(I+)+(I-)]
 (Parsons, Flack and Wagner, Acta Cryst. B69 (2013) 249-259).
;
_refine_ls_abs_structure_Flack 0.10(8)
_refine_ls_extinction_method none
_refine_ls_goodness_of_fit_ref 1.032
_refine_ls_hydrogen_treatment mixed
_refine_ls_matrix_type full
_refine_ls_number_parameters 667
_refine_ls_number_reflns 8517
_refine_ls_number_restraints 3
_refine_ls_restrained_S_all 1.033
_refine_ls_R_factor_all 0.0433
_refine_ls_R_factor_gt 0.0414
_refine_ls_shift/su_max 0.000
_refine_ls_shift/su_mean 0.000
_refine_ls_structure_factor_coef Fsqd
_refine_ls_weighting_details 'w=1/[\s^2^(Fo^2^)+(0.0750P)^2^+1.7101P] where P=(Fo^2^+2Fc^2^)/3'
_refine_ls_weighting_scheme calc
_refine_ls_wR_factor_gt 0.1125
_refine_ls_wR_factor_ref 0.1141
_reflns_Friedel_coverage 0.768
_reflns_Friedel_fraction_full 0.801
_reflns_Friedel_fraction_max 0.759
_reflns_number_gt 8150
_reflns_number_total 8517
_reflns_threshold_expression 'I > 2\s(I)'
_cod_data_source_file c9qo00351g3.cif
_cod_data_source_block guocui_4-14-2_collect
_cod_depositor_comments
;

2022-05-06
Z value and formula fixed to values more according to usual
chemical conventions.                 miguel
;
_cod_original_formula_sum 'C58 H54 N4 O9'
_cod_original_formula_weight 951.05
_cod_original_formula_moiety '2(C29 H26 N2 O4), H2 O'
_cod_original_formula_units_Z 4
_cod_database_code 1554876
_shelx_shelxl_version_number 2014/7
_shelx_space_group_comment
;
The symmetry employed for this shelxl refinement is uniquely defined
by the following loop, which should always be used as a source of
symmetry information in preference to the above space-group names.
They are only intended as comments.
;
_shelx_estimated_absorpt_t_max 0.951
_shelx_estimated_absorpt_t_min 0.869
_reflns_odcompleteness_completeness 99.93
_reflns_odcompleteness_iscentric 1
_reflns_odcompleteness_theta 66.97
_olex2_refinement_description
;
1. Fixed Uiso
 At 1.2 times of:
  All C(H) groups, All N(H) groups
 At 1.5 times of:
  All C(H,H,H) groups, All O(H,H) groups
2. Restrained distances
 C12A-H12B
 1.023 with sigma of 0.02
3.a Free rotating group:
 O0AA(H0AA,H0AB)
3.b Aromatic/amide H refined with riding coordinates:
 N1"(H1"), N1A"(H1A"), N1A'(H1A'), N1'(H1'), C2A'(H2A'), C2'(H2'), C5A'(H5A'),
 C6A'(H6A'), C7A'(H7A'), C4A"(H4A"), C4A'(H4A'), C5A"(H5A"), C4'(H4'),
 C7A"(H7A"), C4"(H4"), C7'(H7'), C5"(H5"), C7"(H7"), C5'(H5'), C6"(H6"),
 C6A"(H6A"), C11A(H11A), C6'(H6'), C11"(H11")
3.c Idealised Me refined as rotating group:
 C7(H7A,H7B,H7C), C7A(H7AA,H7AB,H7AC), C8(H8A,H8B,H8C), C13"(H13D,H13E,H13F),
 C14A(H14A,H14B,H14C), C8A(H8AA,H8AB,H8AC), C13A(H13A,H13B,H13C), C14"(H14D,
 H14E,H14F)
;
_olex2_submission_special_instructions 'No special instructions were received'
_oxdiff_exptl_absorpt_empirical_details
;
Empirical correction (ABSPACK) includes:
- Absorption correction using spherical harmonics
- Frame scaling
;
_oxdiff_exptl_absorpt_empirical_full_max 1.568
_oxdiff_exptl_absorpt_empirical_full_min 0.593

loop_
_space_group_symop_operation_xyz
'x, y, z'
'x, -y, z+1/2'
'x+1/2, y+1/2, z'
'x+1/2, -y+1/2, z+1/2'

loop_
_atom_site_label
_atom_site_type_symbol
_atom_site_fract_x
_atom_site_fract_y
_atom_site_fract_z
_atom_site_U_iso_or_equiv
_atom_site_adp_type
_atom_site_occupancy
_atom_site_site_symmetry_order
_atom_site_calc_flag
_atom_site_refinement_flags_posn
O1A O 0.55818(16) 0.66563(15) 0.44138(9) 0.0351(5) Uani 1 1 d .
O3 O 0.30372(16) 0.16219(15) 0.63089(11) 0.0399(5) Uani 1 1 d .
O3A O 0.45481(16) 0.81553(16) 0.48685(9) 0.0350(5) Uani 1 1 d .
O4 O 0.55572(16) 0.42608(15) 0.55587(10) 0.0374(5) Uani 1 1 d .
O4A O 0.38044(15) 0.66822(16) 0.27283(9) 0.0355(5) Uani 1 1 d .
O1 O 0.25088(15) 0.33629(15) 0.61212(10) 0.0361(5) Uani 1 1 d .
O2 O 0.60484(16) 0.25757(16) 0.57659(10) 0.0395(5) Uani 1 1 d .
O2A O 0.28475(15) 0.81850(16) 0.31519(9) 0.0366(5) Uani 1 1 d .
N1" N 0.31306(18) 0.64153(18) 0.56318(11) 0.0334(5) Uani 1 1 d .
H1" H 0.3095 0.7007 0.5719 0.040 Uiso 1 1 calc R
N1A" N 0.63138(18) 0.49087(18) 0.29014(11) 0.0334(5) Uani 1 1 d .
H1A" H 0.6782 0.4722 0.2713 0.040 Uiso 1 1 calc R
N1A' N 0.20104(18) 1.01270(18) 0.42676(11) 0.0320(5) Uani 1 1 d .
H1A' H 0.1453 1.0357 0.4261 0.038 Uiso 1 1 calc R
N1' N 0.60419(18) -0.01403(18) 0.63553(12) 0.0359(6) Uani 1 1 d .
H1' H 0.6431 -0.0570 0.6256 0.043 Uiso 1 1 calc R
C3A' C 0.3188(2) 0.9087(2) 0.41918(11) 0.0292(6) Uani 1 1 d .
C8A" C 0.5661(2) 0.4323(2) 0.31275(12) 0.0318(6) Uani 1 1 d .
C6 C 0.3711(2) 0.2224(2) 0.61534(13) 0.0313(6) Uani 1 1 d .
C3 C 0.4856(2) 0.3723(2) 0.57344(12) 0.0298(6) Uani 1 1 d .
C2" C 0.3581(2) 0.5731(2) 0.59561(13) 0.0304(6) Uani 1 1 d .
C2A' C 0.2242(2) 0.9222(2) 0.41191(12) 0.0306(6) Uani 1 1 d .
H2A' H 0.1820 0.8765 0.3988 0.037 Uiso 1 1 calc R
C5A C 0.3711(2) 0.8245(2) 0.40162(12) 0.0276(6) Uani 1 1 d .
C3" C 0.3504(2) 0.4870(2) 0.56749(12) 0.0286(6) Uani 1 1 d .
C9A' C 0.3575(2) 0.9976(2) 0.43913(12) 0.0290(6) Uani 1 1 d .
C8" C 0.2748(2) 0.6020(2) 0.51527(13) 0.0323(6) Uani 1 1 d .
C1 C 0.3331(2) 0.3196(2) 0.60283(12) 0.0289(6) Uani 1 1 d .
C4A C 0.3464(2) 0.7839(2) 0.34571(12) 0.0297(6) Uani 1 1 d .
C8A' C 0.2807(2) 1.0610(2) 0.44280(12) 0.0294(6) Uani 1 1 d .
C6A C 0.4421(2) 0.7852(2) 0.43312(12) 0.0283(6) Uani 1 1 d .
C2A C 0.4777(2) 0.6681(2) 0.35377(12) 0.0280(6) Uani 1 1 d .
C3A C 0.4017(2) 0.7018(2) 0.32507(12) 0.0293(6) Uani 1 1 d .
C9" C 0.2946(2) 0.5037(2) 0.51669(13) 0.0293(6) Uani 1 1 d .
C2' C 0.5744(2) 0.0610(2) 0.60312(14) 0.0342(6) Uani 1 1 d .
H2' H 0.5950 0.0744 0.5673 0.041 Uiso 1 1 calc R
C3' C 0.5099(2) 0.1138(2) 0.63088(13) 0.0299(6) Uani 1 1 d .
C8' C 0.5618(2) -0.0096(2) 0.68665(14) 0.0333(6) Uani 1 1 d .
C1A C 0.4980(2) 0.7045(2) 0.41112(12) 0.0280(6) Uani 1 1 d .
C5A' C 0.4591(2) 1.1263(2) 0.46630(14) 0.0359(6) Uani 1 1 d .
H5A' H 0.5190 1.1498 0.4738 0.043 Uiso 1 1 calc R
C10" C 0.4022(2) 0.6011(2) 0.65217(13) 0.0346(6) Uani 1 1 d .
C2 C 0.3944(2) 0.3944(2) 0.58069(12) 0.0290(6) Uani 1 1 d .
C5 C 0.4636(2) 0.2016(2) 0.61158(12) 0.0299(6) Uani 1 1 d .
C6A' C 0.3816(3) 1.1869(2) 0.47076(14) 0.0381(7) Uani 1 1 d .
H6A' H 0.3913 1.2496 0.4818 0.046 Uiso 1 1 calc R
C7A' C 0.2918(2) 1.1557(2) 0.45921(12) 0.0337(6) Uani 1 1 d .
H7A' H 0.2407 1.1960 0.4622 0.040 Uiso 1 1 calc R
C4 C 0.5239(2) 0.2744(2) 0.58693(12) 0.0299(6) Uani 1 1 d .
C2A" C 0.6109(2) 0.5847(2) 0.30218(12) 0.0308(6) Uani 1 1 d .
C9A" C 0.5017(2) 0.4903(2) 0.34027(12) 0.0294(6) Uani 1 1 d .
C10A C 0.6668(2) 0.6638(2) 0.27589(14) 0.0349(6) Uani 1 1 d .
C4A" C 0.4247(2) 0.4499(2) 0.36592(13) 0.0346(6) Uani 1 1 d .
H4A" H 0.3818 0.4876 0.3842 0.042 Uiso 1 1 calc R
C3A" C 0.5314(2) 0.5871(2) 0.33303(12) 0.0284(6) Uani 1 1 d .
C4A' C 0.4477(2) 1.0320(2) 0.45092(13) 0.0327(6) Uani 1 1 d .
H4A' H 0.4993 0.9922 0.4485 0.039 Uiso 1 1 calc R
C9' C 0.5017(2) 0.0705(2) 0.68549(13) 0.0307(6) Uani 1 1 d .
C5A" C 0.4141(3) 0.3522(2) 0.36335(16) 0.0427(8) Uani 1 1 d .
H5A" H 0.3629 0.3239 0.3797 0.051 Uiso 1 1 calc R
C4' C 0.4526(2) 0.0934(2) 0.73361(13) 0.0347(6) Uani 1 1 d .
H4' H 0.4118 0.1449 0.7336 0.042 Uiso 1 1 calc R
C7 C 0.3044(2) 0.0660(2) 0.61014(16) 0.0408(7) Uani 1 1 d .
H7A H 0.3295 0.0651 0.5732 0.061 Uiso 1 1 calc GR
H7B H 0.2416 0.0417 0.6084 0.061 Uiso 1 1 calc GR
H7C H 0.3424 0.0273 0.6350 0.061 Uiso 1 1 calc GR
C7A" C 0.5556(2) 0.3331(2) 0.31069(15) 0.0387(7) Uani 1 1 d .
H7A" H 0.5984 0.2949 0.2927 0.046 Uiso 1 1 calc R
C4" C 0.2612(2) 0.4459(2) 0.47254(14) 0.0343(6) Uani 1 1 d .
H4" H 0.2732 0.3810 0.4729 0.041 Uiso 1 1 calc R
C7' C 0.5718(2) -0.0676(2) 0.73393(16) 0.0426(8) Uani 1 1 d .
H7' H 0.6089 -0.1218 0.7336 0.051 Uiso 1 1 calc R
C5" C 0.2101(2) 0.4863(2) 0.42846(14) 0.0392(7) Uani 1 1 d .
H5" H 0.1870 0.4481 0.3993 0.047 Uiso 1 1 calc R
C7" C 0.2241(2) 0.6438(2) 0.47041(15) 0.0383(7) Uani 1 1 d .
H7" H 0.2118 0.7086 0.4697 0.046 Uiso 1 1 calc R
C7A C 0.5453(3) 0.8178(3) 0.51443(15) 0.0415(7) Uani 1 1 d .
H7AA H 0.5917 0.8317 0.4874 0.062 Uiso 1 1 calc GR
H7AB H 0.5583 0.7573 0.5314 0.062 Uiso 1 1 calc GR
H7AC H 0.5464 0.8661 0.5429 0.062 Uiso 1 1 calc GR
C5' C 0.4661(3) 0.0373(3) 0.78155(15) 0.0414(7) Uani 1 1 d .
H5' H 0.4355 0.0530 0.8142 0.050 Uiso 1 1 calc R
C6" C 0.1927(2) 0.5844(3) 0.42702(14) 0.0395(7) Uani 1 1 d .
H6" H 0.1594 0.6102 0.3964 0.047 Uiso 1 1 calc R
C6A" C 0.4796(3) 0.2951(2) 0.33629(16) 0.0443(8) Uani 1 1 d .
H6A" H 0.4711 0.2297 0.3357 0.053 Uiso 1 1 calc R
C11A C 0.7658(2) 0.6314(3) 0.26811(16) 0.0431(7) Uani 1 1 d .
H11A H 0.8017 0.6179 0.3004 0.052 Uiso 1 1 calc R
C6' C 0.5246(3) -0.0418(3) 0.78153(16) 0.0454(8) Uani 1 1 d .
H6' H 0.5320 -0.0781 0.8141 0.054 Uiso 1 1 calc R
C8 C 0.5411(2) 0.5139(2) 0.52705(15) 0.0389(7) Uani 1 1 d .
H8A H 0.4969 0.5048 0.4962 0.058 Uiso 1 1 calc GR
H8B H 0.5993 0.5360 0.5130 0.058 Uiso 1 1 calc GR
H8C H 0.5172 0.5601 0.5525 0.058 Uiso 1 1 calc GR
C13" C 0.4527(3) 0.5176(3) 0.68050(14) 0.0411(7) Uani 1 1 d .
H13D H 0.4112 0.4641 0.6817 0.062 Uiso 1 1 calc GR
H13E H 0.4723 0.5350 0.7181 0.062 Uiso 1 1 calc GR
H13F H 0.5065 0.5010 0.6595 0.062 Uiso 1 1 calc GR
C11" C 0.4684(3) 0.6839(3) 0.64355(15) 0.0451(8) Uani 1 1 d .
H11" H 0.4421 0.7392 0.6286 0.054 Uiso 1 1 calc R
C14A C 0.6160(3) 0.6909(3) 0.22011(15) 0.0436(8) Uani 1 1 d .
H14A H 0.6156 0.6374 0.1951 0.065 Uiso 1 1 calc GR
H14B H 0.6480 0.7430 0.2032 0.065 Uiso 1 1 calc GR
H14C H 0.5529 0.7091 0.2273 0.065 Uiso 1 1 calc GR
C8A C 0.2860(3) 0.6406(4) 0.26095(18) 0.0580(11) Uani 1 1 d .
H8AA H 0.2850 0.5849 0.2377 0.087 Uiso 1 1 calc GR
H8AB H 0.2534 0.6912 0.2416 0.087 Uiso 1 1 calc GR
H8AC H 0.2559 0.6270 0.2955 0.087 Uiso 1 1 calc GR
C13A C 0.6703(3) 0.7525(2) 0.31431(16) 0.0441(8) Uani 1 1 d .
H13A H 0.6082 0.7775 0.3177 0.066 Uiso 1 1 calc GR
H13B H 0.7095 0.7999 0.2982 0.066 Uiso 1 1 calc GR
H13C H 0.6951 0.7352 0.3509 0.066 Uiso 1 1 calc GR
C14" C 0.3232(3) 0.6330(3) 0.69020(16) 0.0485(8) Uani 1 1 d .
H14D H 0.2922 0.6873 0.6738 0.073 Uiso 1 1 calc GR
H14E H 0.3492 0.6494 0.7267 0.073 Uiso 1 1 calc GR
H14F H 0.2791 0.5822 0.6938 0.073 Uiso 1 1 calc GR
C12" C 0.5597(3) 0.6854(4) 0.65518(17) 0.0544(10) Uani 1 1 d .
C12A C 0.8063(3) 0.6204(3) 0.21909(17) 0.0489(9) Uani 1 1 d D
H12C H 0.603(4) 0.745(4) 0.647(2) 0.081(17) Uiso 1 1 d .
H12D H 0.594(3) 0.626(4) 0.671(2) 0.058(12) Uiso 1 1 d .
H12A H 0.873(4) 0.595(3) 0.224(2) 0.058(12) Uiso 1 1 d .
H12B H 0.760(3) 0.642(4) 0.1839(18) 0.084(17) Uiso 1 1 d D
O0AA O 0.28229(18) 0.84668(17) 0.56532(11) 0.0430(5) Uani 1 1 d .
H0AA H 0.3047 0.8765 0.5378 0.064 Uiso 1 1 d G
H0AB H 0.2234 0.8534 0.5611 0.064 Uiso 1 1 d G

loop_
_atom_site_aniso_label
_atom_site_aniso_U_11
_atom_site_aniso_U_22
_atom_site_aniso_U_33
_atom_site_aniso_U_23
_atom_site_aniso_U_13
_atom_site_aniso_U_12
O1A 0.0376(12) 0.0325(12) 0.0349(11) -0.0014(8) -0.0032(9) 0.0111(9)
O3 0.0345(12) 0.0245(11) 0.0613(15) 0.0036(9) 0.0092(10) -0.0016(8)
O3A 0.0379(12) 0.0359(12) 0.0311(10) -0.0053(8) -0.0019(9) 0.0086(9)
O4 0.0323(11) 0.0311(12) 0.0494(13) 0.0080(9) 0.0102(9) 0.0022(8)
O4A 0.0312(11) 0.0408(13) 0.0341(11) -0.0107(9) -0.0029(8) 0.0066(9)
O1 0.0289(11) 0.0309(11) 0.0489(12) 0.0046(9) 0.0076(9) 0.0043(8)
O2 0.0308(12) 0.0351(12) 0.0531(13) 0.0041(9) 0.0097(10) 0.0044(9)
O2A 0.0319(12) 0.0414(13) 0.0363(11) -0.0047(9) -0.0026(9) 0.0109(9)
N1" 0.0371(14) 0.0219(12) 0.0412(13) 0.0008(10) 0.0024(11) 0.0043(9)
N1A" 0.0324(14) 0.0331(14) 0.0351(12) -0.0050(10) 0.0052(10) 0.0079(10)
N1A' 0.0280(13) 0.0318(13) 0.0363(12) -0.0034(10) 0.0000(10) 0.0097(10)
N1' 0.0308(14) 0.0273(13) 0.0496(15) 0.0004(10) 0.0007(11) 0.0100(10)
C3A' 0.0329(16) 0.0287(15) 0.0261(12) -0.0018(10) 0.0032(11) 0.0045(11)
C8A" 0.0342(16) 0.0295(15) 0.0314(14) -0.0044(11) -0.0020(11) 0.0065(11)
C6 0.0310(15) 0.0270(15) 0.0358(14) -0.0006(11) 0.0016(11) 0.0005(11)
C3 0.0312(15) 0.0260(14) 0.0325(13) 0.0020(11) 0.0059(11) 0.0011(11)
C2" 0.0300(15) 0.0261(14) 0.0354(14) 0.0036(11) 0.0059(11) 0.0021(11)
C2A' 0.0317(16) 0.0298(15) 0.0301(14) -0.0034(11) 0.0003(11) 0.0063(11)
C5A 0.0270(14) 0.0244(14) 0.0314(13) 0.0000(10) 0.0022(11) 0.0041(10)
C3" 0.0263(14) 0.0253(14) 0.0346(14) 0.0030(11) 0.0072(11) 0.0019(10)
C9A' 0.0312(15) 0.0270(14) 0.0289(13) -0.0009(10) 0.0006(11) 0.0066(11)
C8" 0.0299(15) 0.0279(14) 0.0394(15) 0.0034(12) 0.0051(12) 0.0025(11)
C1 0.0286(15) 0.0248(14) 0.0334(14) 0.0000(10) 0.0025(11) 0.0034(10)
C4A 0.0258(14) 0.0315(15) 0.0317(13) -0.0013(11) 0.0016(11) 0.0040(11)
C8A' 0.0324(15) 0.0305(15) 0.0253(12) -0.0016(10) 0.0003(10) 0.0064(11)
C6A 0.0292(14) 0.0268(14) 0.0289(13) -0.0010(10) -0.0001(11) 0.0025(11)
C2A 0.0259(14) 0.0250(14) 0.0335(14) 0.0013(10) 0.0048(11) 0.0015(10)
C3A 0.0281(15) 0.0300(15) 0.0299(13) -0.0038(11) 0.0010(11) 0.0017(11)
C9" 0.0263(14) 0.0270(14) 0.0348(14) 0.0025(11) 0.0078(11) 0.0004(10)
C2' 0.0345(16) 0.0296(15) 0.0386(15) 0.0013(12) 0.0016(12) 0.0050(11)
C3' 0.0286(14) 0.0237(14) 0.0374(14) 0.0005(11) -0.0005(11) 0.0033(10)
C8' 0.0265(15) 0.0283(15) 0.0450(16) 0.0031(12) -0.0010(12) 0.0009(11)
C1A 0.0273(14) 0.0232(14) 0.0335(14) 0.0027(10) 0.0008(11) 0.0044(10)
C5A' 0.0352(17) 0.0322(17) 0.0401(16) -0.0035(12) -0.0018(12) 0.0016(12)
C10" 0.0384(17) 0.0292(15) 0.0366(15) -0.0032(12) 0.0052(12) 0.0020(12)
C2 0.0323(15) 0.0239(14) 0.0311(13) -0.0002(10) 0.0041(11) 0.0031(11)
C5 0.0311(15) 0.0261(14) 0.0328(14) -0.0014(11) 0.0028(11) 0.0047(11)
C6A' 0.0469(19) 0.0278(16) 0.0393(16) -0.0044(12) -0.0023(13) 0.0060(13)
C7A' 0.0391(17) 0.0285(15) 0.0334(15) -0.0050(11) 0.0003(12) 0.0113(12)
C4 0.0287(15) 0.0289(15) 0.0323(13) -0.0024(11) 0.0025(11) 0.0047(11)
C2A" 0.0288(15) 0.0308(15) 0.0329(14) 0.0000(11) 0.0013(11) 0.0066(11)
C9A" 0.0309(15) 0.0267(14) 0.0305(13) -0.0016(11) -0.0010(11) 0.0020(11)
C10A 0.0314(16) 0.0362(17) 0.0374(15) -0.0010(12) 0.0050(12) -0.0018(12)
C4A" 0.0332(16) 0.0304(16) 0.0403(16) -0.0014(12) 0.0030(12) -0.0003(12)
C3A" 0.0276(15) 0.0264(15) 0.0313(13) -0.0008(10) 0.0027(11) 0.0027(10)
C4A' 0.0340(16) 0.0297(15) 0.0344(14) -0.0016(11) 0.0000(11) 0.0066(11)
C9' 0.0283(15) 0.0253(15) 0.0384(15) 0.0008(11) -0.0002(11) 0.0009(10)
C5A" 0.0427(19) 0.0333(18) 0.0521(19) 0.0053(13) 0.0007(15) -0.0066(13)
C4' 0.0342(16) 0.0297(16) 0.0403(16) 0.0011(12) 0.0022(12) -0.0029(12)
C7 0.0385(18) 0.0268(16) 0.057(2) 0.0027(13) -0.0035(15) -0.0061(12)
C7A" 0.0425(19) 0.0281(16) 0.0452(17) -0.0060(13) -0.0048(14) 0.0073(13)
C4" 0.0289(15) 0.0327(16) 0.0416(16) -0.0008(12) 0.0039(12) 0.0021(11)
C7' 0.0372(18) 0.0321(17) 0.058(2) 0.0092(14) -0.0062(15) 0.0032(13)
C5" 0.0313(16) 0.048(2) 0.0388(15) -0.0009(14) 0.0030(12) 0.0041(13)
C7" 0.0339(17) 0.0359(17) 0.0454(17) 0.0083(13) 0.0048(13) 0.0026(12)
C7A 0.0423(19) 0.0406(18) 0.0408(17) -0.0056(13) -0.0093(14) 0.0066(14)
C5' 0.046(2) 0.0382(18) 0.0403(17) 0.0067(13) 0.0033(14) -0.0043(14)
C6" 0.0297(17) 0.049(2) 0.0397(16) 0.0051(14) 0.0005(13) 0.0033(13)
C6A" 0.052(2) 0.0248(16) 0.055(2) 0.0004(14) -0.0063(16) 0.0004(13)
C11A 0.0346(18) 0.0427(19) 0.0523(19) 0.0032(15) 0.0055(14) 0.0026(13)
C6' 0.046(2) 0.0403(19) 0.0490(19) 0.0145(15) -0.0043(15) -0.0035(15)
C8 0.0370(17) 0.0316(16) 0.0490(18) 0.0103(13) 0.0136(14) 0.0020(12)
C13" 0.0463(19) 0.0394(18) 0.0373(16) -0.0025(13) -0.0012(14) 0.0032(14)
C11" 0.053(2) 0.0404(19) 0.0418(18) -0.0009(14) 0.0017(15) -0.0094(15)
C14A 0.0425(19) 0.0422(19) 0.0462(18) 0.0069(14) 0.0037(15) -0.0031(14)
C8A 0.0352(19) 0.081(3) 0.057(2) -0.035(2) 0.0003(16) -0.0061(18)
C13A 0.0409(19) 0.0399(19) 0.0520(19) -0.0033(15) 0.0086(15) -0.0070(14)
C14" 0.053(2) 0.047(2) 0.0457(18) -0.0064(15) 0.0090(16) 0.0039(16)
C12" 0.054(2) 0.063(3) 0.046(2) 0.0011(17) 0.0023(17) -0.019(2)
C12A 0.049(2) 0.043(2) 0.055(2) 0.0031(16) 0.0139(17) 0.0086(16)
O0AA 0.0432(13) 0.0372(13) 0.0490(13) 0.0004(10) 0.0086(10) -0.0009(10)

loop_
_atom_type_symbol
_atom_type_description
_atom_type_scat_dispersion_real
_atom_type_scat_dispersion_imag
_atom_type_scat_source
C C 0.0181 0.0091 'International Tables Vol C Tables 4.2.6.8 and 6.1.1.4'
H H 0.0000 0.0000 'International Tables Vol C Tables 4.2.6.8 and 6.1.1.4'
N N 0.0311 0.0180 'International Tables Vol C Tables 4.2.6.8 and 6.1.1.4'
O O 0.0492 0.0322 'International Tables Vol C Tables 4.2.6.8 and 6.1.1.4'

loop_
_geom_angle_atom_site_label_1
_geom_angle_atom_site_label_2
_geom_angle_atom_site_label_3
_geom_angle
C6 O3 C7 119.0(3)
C6A O3A C7A 122.0(2)
C3 O4 C8 122.9(3)
C3A O4A C8A 117.4(3)
C2" N1" H1" 124.8
C8" N1" H1" 124.8
C8" N1" C2" 110.4(3)
C8A" N1A" H1A" 125.0
C8A" N1A" C2A" 110.0(2)
C2A" N1A" H1A" 125.0
C2A' N1A' H1A' 125.4
C2A' N1A' C8A' 109.2(3)
C8A' N1A' H1A' 125.4
C2' N1' H1' 125.6
C2' N1' C8' 108.9(3)
C8' N1' H1' 125.6
C2A' C3A' C5A 125.9(3)
C2A' C3A' C9A' 106.6(2)
C9A' C3A' C5A 126.9(3)
N1A" C8A" C9A" 107.3(3)
N1A" C8A" C7A" 131.2(3)
C7A" C8A" C9A" 121.5(3)
O3 C6 C1 111.9(3)
O3 C6 C5 126.1(3)
C5 C6 C1 122.0(3)
O4 C3 C2 130.1(3)
O4 C3 C4 108.2(2)
C2 C3 C4 121.6(3)
N1" C2" C3" 108.2(3)
N1" C2" C10" 119.1(3)
C3" C2" C10" 132.7(3)
N1A' C2A' C3A' 110.1(3)
N1A' C2A' H2A' 124.9
C3A' C2A' H2A' 124.9
C3A' C5A C4A 117.3(2)
C6A C5A C3A' 123.3(3)
C6A C5A C4A 119.3(3)
C2" C3" C9" 107.1(2)
C2" C3" C2 130.0(3)
C9" C3" C2 122.7(3)
C8A' C9A' C3A' 106.1(3)
C4A' C9A' C3A' 135.1(3)
C4A' C9A' C8A' 118.7(3)
N1" C8" C9" 107.8(3)
N1" C8" C7" 130.3(3)
C7" C8" C9" 121.9(3)
O1 C1 C6 118.8(3)
O1 C1 C2 120.7(3)
C2 C1 C6 120.4(3)
O2A C4A C5A 121.6(3)
O2A C4A C3A 119.5(3)
C5A C4A C3A 118.8(2)
N1A' C8A' C9A' 107.9(3)
N1A' C8A' C7A' 129.6(3)
C7A' C8A' C9A' 122.4(3)
O3A C6A C5A 117.8(3)
O3A C6A C1A 120.9(2)
C5A C6A C1A 121.0(2)
C3A C2A C1A 118.4(3)
C3A C2A C3A" 121.6(3)
C3A" C2A C1A 119.3(3)
O4A C3A C4A 117.8(2)
C2A C3A O4A 119.6(3)
C2A C3A C4A 122.2(3)
C8" C9" C3" 106.4(3)
C4" C9" C3" 134.3(3)
C4" C9" C8" 119.3(3)
N1' C2' H2' 124.8
N1' C2' C3' 110.4(3)
C3' C2' H2' 124.8
C2' C3' C5 127.5(3)
C2' C3' C9' 106.4(3)
C9' C3' C5 125.9(3)
N1' C8' C9' 107.7(3)
N1' C8' C7' 130.5(3)
C7' C8' C9' 121.9(3)
O1A C1A C6A 120.3(2)
O1A C1A C2A 119.9(3)
C2A C1A C6A 119.7(2)
C6A' C5A' H5A' 119.5
C4A' C5A' H5A' 119.5
C4A' C5A' C6A' 121.1(3)
C2" C10" C13" 111.6(3)
C2" C10" C11" 108.7(3)
C2" C10" C14" 107.8(3)
C13" C10" C14" 108.2(3)
C11" C10" C13" 111.3(3)
C11" C10" C14" 109.2(3)
C3 C2 C3" 125.5(3)
C3 C2 C1 117.7(3)
C3" C2 C1 116.8(3)
C6 C5 C3' 126.1(3)
C6 C5 C4 117.4(3)
C3' C5 C4 116.5(3)
C5A' C6A' H6A' 119.2
C7A' C6A' C5A' 121.6(3)
C7A' C6A' H6A' 119.2
C8A' C7A' H7A' 121.4
C6A' C7A' C8A' 117.2(3)
C6A' C7A' H7A' 121.4
O2 C4 C3 118.3(3)
O2 C4 C5 121.3(3)
C5 C4 C3 120.3(2)
N1A" C2A" C10A 119.8(3)
C3A" C2A" N1A" 108.6(3)
C3A" C2A" C10A 131.2(3)
C8A" C9A" C3A" 107.1(3)
C4A" C9A" C8A" 120.2(3)
C4A" C9A" C3A" 132.6(3)
C2A" C10A C14A 107.3(3)
C2A" C10A C13A 110.9(3)
C11A C10A C2A" 109.8(3)
C11A C10A C14A 112.8(3)
C11A C10A C13A 107.8(3)
C14A C10A C13A 108.3(3)
C9A" C4A" H4A" 120.9
C5A" C4A" C9A" 118.2(3)
C5A" C4A" H4A" 120.9
C2A" C3A" C2A 130.5(3)
C2A" C3A" C9A" 107.0(3)
C9A" C3A" C2A 122.4(3)
C9A' C4A' H4A' 120.5
C5A' C4A' C9A' 119.0(3)
C5A' C4A' H4A' 120.5
C8' C9' C3' 106.6(3)
C4' C9' C3' 134.2(3)
C4' C9' C8' 119.2(3)
C4A" C5A" H5A" 119.6
C4A" C5A" C6A" 120.9(3)
C6A" C5A" H5A" 119.6
C9' C4' H4' 120.7
C5' C4' C9' 118.5(3)
C5' C4' H4' 120.7
O3 C7 H7A 109.5
O3 C7 H7B 109.5
O3 C7 H7C 109.5
H7A C7 H7B 109.5
H7A C7 H7C 109.5
H7B C7 H7C 109.5
C8A" C7A" H7A" 121.4
C6A" C7A" C8A" 117.2(3)
C6A" C7A" H7A" 121.4
C9" C4" H4" 120.4
C5" C4" C9" 119.2(3)
C5" C4" H4" 120.4
C8' C7' H7' 121.1
C6' C7' C8' 117.8(3)
C6' C7' H7' 121.1
C4" C5" H5" 119.5
C4" C5" C6" 120.9(3)
C6" C5" H5" 119.5
C8" C7" H7" 121.3
C6" C7" C8" 117.3(3)
C6" C7" H7" 121.3
O3A C7A H7AA 109.5
O3A C7A H7AB 109.5
O3A C7A H7AC 109.5
H7AA C7A H7AB 109.5
H7AA C7A H7AC 109.5
H7AB C7A H7AC 109.5
C4' C5' H5' 119.3
C6' C5' C4' 121.3(3)
C6' C5' H5' 119.3
C5" C6" H6" 119.3
C7" C6" C5" 121.4(3)
C7" C6" H6" 119.3
C5A" C6A" H6A" 119.0
C7A" C6A" C5A" 122.0(3)
C7A" C6A" H6A" 119.0
C10A C11A H11A 117.2
C12A C11A C10A 125.7(4)
C12A C11A H11A 117.2
C7' C6' C5' 121.2(3)
C7' C6' H6' 119.4
C5' C6' H6' 119.4
O4 C8 H8A 109.5
O4 C8 H8B 109.5
O4 C8 H8C 109.5
H8A C8 H8B 109.5
H8A C8 H8C 109.5
H8B C8 H8C 109.5
C10" C13" H13D 109.5
C10" C13" H13E 109.5
C10" C13" H13F 109.5
H13D C13" H13E 109.5
H13D C13" H13F 109.5
H13E C13" H13F 109.5
C10" C11" H11" 116.6
C12" C11" C10" 126.7(4)
C12" C11" H11" 116.6
C10A C14A H14A 109.5
C10A C14A H14B 109.5
C10A C14A H14C 109.5
H14A C14A H14B 109.5
H14A C14A H14C 109.5
H14B C14A H14C 109.5
O4A C8A H8AA 109.5
O4A C8A H8AB 109.5
O4A C8A H8AC 109.5
H8AA C8A H8AB 109.5
H8AA C8A H8AC 109.5
H8AB C8A H8AC 109.5
C10A C13A H13A 109.5
C10A C13A H13B 109.5
C10A C13A H13C 109.5
H13A C13A H13B 109.5
H13A C13A H13C 109.5
H13B C13A H13C 109.5
C10" C14" H14D 109.5
C10" C14" H14E 109.5
C10" C14" H14F 109.5
H14D C14" H14E 109.5
H14D C14" H14F 109.5
H14E C14" H14F 109.5
C11" C12" H12C 123(3)
C11" C12" H12D 121(3)
H12C C12" H12D 116(4)
C11A C12A H12A 112(3)
C11A C12A H12B 112(3)
H12A C12A H12B 136(4)
H0AA O0AA H0AB 104.5

loop_
_geom_bond_atom_site_label_1
_geom_bond_atom_site_label_2
_geom_bond_distance
O1A C1A 1.231(4)
O3 C6 1.345(4)
O3 C7 1.442(4)
O3A C6A 1.354(3)
O3A C7A 1.431(4)
O4 C3 1.335(4)
O4 C8 1.427(4)
O4A C3A 1.355(3)
O4A C8A 1.426(4)
O1 C1 1.227(4)
O2 C4 1.214(4)
O2A C4A 1.225(4)
N1" H1" 0.8600
N1" C2" 1.380(4)
N1" C8" 1.366(4)
N1A" H1A" 0.8600
N1A" C8A" 1.370(4)
N1A" C2A" 1.385(4)
N1A' H1A' 0.8600
N1A' C2A' 1.366(4)
N1A' C8A' 1.371(4)
N1' H1' 0.8600
N1' C2' 1.368(4)
N1' C8' 1.379(4)
C3A' C2A' 1.372(4)
C3A' C5A 1.470(4)
C3A' C9A' 1.443(4)
C8A" C9A" 1.409(4)
C8A" C7A" 1.404(4)
C6 C1 1.499(4)
C6 C5 1.362(4)
C3 C2 1.358(4)
C3 C4 1.515(4)
C2" C3" 1.388(4)
C2" C10" 1.518(4)
C2A' H2A' 0.9300
C5A C4A 1.480(4)
C5A C6A 1.359(4)
C3" C9" 1.445(4)
C3" C2 1.477(4)
C9A' C8A' 1.420(4)
C9A' C4A' 1.398(4)
C8" C9" 1.414(4)
C8" C7" 1.400(4)
C1 C2 1.479(4)
C4A C3A 1.493(4)
C8A' C7A' 1.397(4)
C6A C1A 1.495(4)
C2A C3A 1.350(4)
C2A C1A 1.477(4)
C2A C3A" 1.470(4)
C9" C4" 1.400(4)
C2' H2' 0.9300
C2' C3' 1.371(4)
C3' C5 1.469(4)
C3' C9' 1.443(4)
C8' C9' 1.418(4)
C8' C7' 1.394(5)
C5A' H5A' 0.9300
C5A' C6A' 1.405(5)
C5A' C4A' 1.385(5)
C10" C13" 1.526(5)
C10" C11" 1.521(5)
C10" C14" 1.537(5)
C5 C4 1.474(4)
C6A' H6A' 0.9300
C6A' C7A' 1.377(5)
C7A' H7A' 0.9300
C2A" C10A 1.519(4)
C2A" C3A" 1.374(4)
C9A" C4A" 1.398(4)
C9A" C3A" 1.439(4)
C10A C11A 1.504(5)
C10A C14A 1.539(5)
C10A C13A 1.548(5)
C4A" H4A" 0.9300
C4A" C5A" 1.386(5)
C4A' H4A' 0.9300
C9' C4' 1.400(4)
C5A" H5A" 0.9300
C5A" C6A" 1.407(5)
C4' H4' 0.9300
C4' C5' 1.396(5)
C7 H7A 0.9600
C7 H7B 0.9600
C7 H7C 0.9600
C7A" H7A" 0.9300
C7A" C6A" 1.373(5)
C4" H4" 0.9300
C4" C5" 1.381(5)
C7' H7' 0.9300
C7' C6' 1.386(6)
C5" H5" 0.9300
C5" C6" 1.404(5)
C7" H7" 0.9300
C7" C6" 1.391(5)
C7A H7AA 0.9600
C7A H7AB 0.9600
C7A H7AC 0.9600
C5' H5' 0.9300
C5' C6' 1.393(5)
C6" H6" 0.9300
C6A" H6A" 0.9300
C11A H11A 0.9300
C11A C12A 1.329(5)
C6' H6' 0.9300
C8 H8A 0.9600
C8 H8B 0.9600
C8 H8C 0.9600
C13" H13D 0.9600
C13" H13E 0.9600
C13" H13F 0.9600
C11" H11" 0.9300
C11" C12" 1.326(6)
C14A H14A 0.9600
C14A H14B 0.9600
C14A H14C 0.9600
C8A H8AA 0.9600
C8A H8AB 0.9600
C8A H8AC 0.9600
C13A H13A 0.9600
C13A H13B 0.9600
C13A H13C 0.9600
C14" H14D 0.9600
C14" H14E 0.9600
C14" H14F 0.9600
C12" H12C 1.07(6)
C12" H12D 1.04(5)
C12A H12A 1.02(5)
C12A H12B 1.09(3)
O0AA H0AA 0.8501
O0AA H0AB 0.8499

loop_
_geom_torsion_atom_site_label_1
_geom_torsion_atom_site_label_2
_geom_torsion_atom_site_label_3
_geom_torsion_atom_site_label_4
_geom_torsion
O3 C6 C1 O1 5.9(4)
O3 C6 C1 C2 -175.2(3)
O3 C6 C5 C3' -8.8(5)
O3 C6 C5 C4 172.6(3)
O3A C6A C1A O1A -1.6(4)
O3A C6A C1A C2A 175.3(3)
O4 C3 C2 C3" 3.0(5)
O4 C3 C2 C1 -178.0(3)
O4 C3 C4 O2 -5.2(4)
O4 C3 C4 C5 175.3(2)
O1 C1 C2 C3 177.5(3)
O1 C1 C2 C3" -3.5(4)
O2A C4A C3A O4A -0.6(4)
O2A C4A C3A C2A 171.8(3)
N1" C2" C3" C9" -2.4(3)
N1" C2" C3" C2 172.6(3)
N1" C2" C10" C13" -177.2(3)
N1" C2" C10" C11" -54.1(4)
N1" C2" C10" C14" 64.2(4)
N1" C8" C9" C3" -2.2(3)
N1" C8" C9" C4" 178.8(3)
N1" C8" C7" C6" -179.3(3)
N1A" C8A" C9A" C4A" 177.9(3)
N1A" C8A" C9A" C3A" 0.1(3)
N1A" C8A" C7A" C6A" -177.6(3)
N1A" C2A" C10A C11A -32.4(4)
N1A" C2A" C10A C14A 90.5(3)
N1A" C2A" C10A C13A -151.4(3)
N1A" C2A" C3A" C2A -176.4(3)
N1A" C2A" C3A" C9A" 0.0(3)
N1A' C8A' C7A' C6A' -177.1(3)
N1' C2' C3' C5 177.7(3)
N1' C2' C3' C9' 2.4(4)
N1' C8' C9' C3' 0.2(3)
N1' C8' C9' C4' -177.5(3)
N1' C8' C7' C6' 175.4(3)
C3A' C5A C4A O2A -0.2(4)
C3A' C5A C4A C3A 176.5(3)
C3A' C5A C6A O3A 11.1(4)
C3A' C5A C6A C1A -174.9(3)
C3A' C9A' C8A' N1A' 0.7(3)
C3A' C9A' C8A' C7A' -178.0(3)
C3A' C9A' C4A' C5A' 175.6(3)
C8A" N1A" C2A" C10A -173.0(3)
C8A" N1A" C2A" C3A" 0.1(3)
C8A" C9A" C4A" C5A" 0.0(5)
C8A" C9A" C3A" C2A 176.7(3)
C8A" C9A" C3A" C2A" -0.1(3)
C8A" C7A" C6A" C5A" 0.3(5)
C6 C1 C2 C3 -1.4(4)
C6 C1 C2 C3" 177.7(3)
C6 C5 C4 O2 -172.0(3)
C6 C5 C4 C3 7.5(4)
C2" N1" C8" C9" 0.8(3)
C2" N1" C8" C7" -179.4(3)
C2" C3" C9" C8" 2.9(3)
C2" C3" C9" C4" -178.3(3)
C2" C3" C2 C3 -74.0(4)
C2" C3" C2 C1 107.0(4)
C2" C10" C11" C12" -119.5(4)
C2A' N1A' C8A' C9A' -1.3(3)
C2A' N1A' C8A' C7A' 177.3(3)
C2A' C3A' C5A C4A 42.2(4)
C2A' C3A' C5A C6A -140.1(3)
C2A' C3A' C9A' C8A' 0.2(3)
C2A' C3A' C9A' C4A' -175.2(3)
C5A C3A' C2A' N1A' -172.5(3)
C5A C3A' C9A' C8A' 171.5(3)
C5A C3A' C9A' C4A' -3.9(5)
C5A C4A C3A O4A -177.3(3)
C5A C4A C3A C2A -5.0(4)
C5A C6A C1A O1A -175.4(3)
C5A C6A C1A C2A 1.5(4)
C3" C2" C10" C13" 4.8(5)
C3" C2" C10" C11" 127.9(4)
C3" C2" C10" C14" -113.9(4)
C3" C9" C4" C5" -178.4(3)
C9A' C3A' C2A' N1A' -1.0(3)
C9A' C3A' C5A C4A -127.5(3)
C9A' C3A' C5A C6A 50.1(5)
C9A' C8A' C7A' C6A' 1.4(4)
C8" N1" C2" C3" 1.1(3)
C8" N1" C2" C10" -177.4(3)
C8" C9" C4" C5" 0.3(5)
C8" C7" C6" C5" 0.8(5)
C1 C6 C5 C3' 170.2(3)
C1 C6 C5 C4 -8.5(4)
C4A C5A C6A O3A -171.3(3)
C4A C5A C6A C1A 2.7(4)
C8A' N1A' C2A' C3A' 1.5(3)
C8A' C9A' C4A' C5A' 0.6(4)
C6A C5A C4A O2A -177.9(3)
C6A C5A C4A C3A -1.2(4)
C3A C2A C1A O1A 169.4(3)
C3A C2A C1A C6A -7.5(4)
C3A C2A C3A" C2A" 95.7(4)
C3A C2A C3A" C9A" -80.2(4)
C9" C3" C2 C3 100.4(4)
C9" C3" C2 C1 -78.6(4)
C9" C8" C7" C6" 0.5(5)
C9" C4" C5" C6" 1.0(5)
C2' N1' C8' C9' 1.2(3)
C2' N1' C8' C7' -177.7(3)
C2' C3' C5 C6 136.0(4)
C2' C3' C5 C4 -45.4(4)
C2' C3' C9' C8' -1.6(3)
C2' C3' C9' C4' 175.6(3)
C3' C5 C4 O2 9.2(4)
C3' C5 C4 C3 -171.3(3)
C3' C9' C4' C5' -175.7(3)
C8' N1' C2' C3' -2.3(4)
C8' C9' C4' C5' 1.2(4)
C8' C7' C6' C5' 2.4(5)
C1A C2A C3A O4A -178.7(3)
C1A C2A C3A C4A 9.1(4)
C1A C2A C3A" C2A" -93.7(4)
C1A C2A C3A" C9A" 90.4(4)
C5A' C6A' C7A' C8A' 0.0(5)
C10" C2" C3" C9" 175.8(3)
C10" C2" C3" C2 -9.2(5)
C2 C3 C4 O2 176.0(3)
C2 C3 C4 C5 -3.5(4)
C2 C3" C9" C8" -172.6(3)
C2 C3" C9" C4" 6.2(5)
C5 C6 C1 O1 -173.1(3)
C5 C6 C1 C2 5.7(4)
C5 C3' C9' C8' -176.9(3)
C5 C3' C9' C4' 0.3(6)
C6A' C5A' C4A' C9A' 0.7(5)
C4 C3 C2 C3" -178.5(3)
C4 C3 C2 C1 0.5(4)
C2A" N1A" C8A" C9A" -0.1(3)
C2A" N1A" C8A" C7A" 178.2(3)
C2A" C10A C11A C12A 115.6(4)
C9A" C8A" C7A" C6A" 0.5(5)
C9A" C4A" C5A" C6A" 0.8(5)
C10A C2A" C3A" C2A -4.4(5)
C10A C2A" C3A" C9A" 172.0(3)
C4A" C9A" C3A" C2A -0.7(5)
C4A" C9A" C3A" C2A" -177.4(3)
C4A" C5A" C6A" C7A" -1.0(6)
C3A" C2A C3A O4A -8.0(4)
C3A" C2A C3A C4A 179.8(3)
C3A" C2A C1A O1A -1.5(4)
C3A" C2A C1A C6A -178.4(3)
C3A" C2A" C10A C11A 156.4(3)
C3A" C2A" C10A C14A -80.7(4)
C3A" C2A" C10A C13A 37.3(4)
C3A" C9A" C4A" C5A" 177.0(3)
C4A' C9A' C8A' N1A' 177.0(3)
C4A' C9A' C8A' C7A' -1.8(4)
C4A' C5A' C6A' C7A' -1.1(5)
C9' C3' C5 C6 -49.6(5)
C9' C3' C5 C4 129.0(3)
C9' C8' C7' C6' -3.3(5)
C9' C4' C5' C6' -2.1(5)
C4' C5' C6' C7' 0.3(6)
C7 O3 C6 C1 139.4(3)
C7 O3 C6 C5 -41.6(5)
C7A" C8A" C9A" C4A" -0.6(5)
C7A" C8A" C9A" C3A" -178.4(3)
C4" C5" C6" C7" -1.6(5)
C7' C8' C9' C3' 179.2(3)
C7' C8' C9' C4' 1.5(5)
C7" C8" C9" C3" 177.9(3)
C7" C8" C9" C4" -1.1(5)
C7A O3A C6A C5A -149.0(3)
C7A O3A C6A C1A 37.0(4)
C8 O4 C3 C2 -17.0(5)
C8 O4 C3 C4 164.3(3)
C13" C10" C11" C12" 3.8(5)
C14A C10A C11A C12A -4.0(5)
C8A O4A C3A C4A -55.3(4)
C8A O4A C3A C2A 132.2(4)
C13A C10A C11A C12A -123.6(4)
C14" C10" C11" C12" 123.1(4)
